data_2243039
loop_
_publ_author_name
'Lynch, Sheridan'
'Lynch, Genevieve'
'Lynch, Will E.'
'Padgett, Clifford W.'

_publ_section_title
;
 Crystal structures of four dimeric manganese(II) bromide coordination
 complexes with various derivatives of pyridine <i>N</i>-oxide
;
_journal_coeditor_code SU5505
_journal_issue 8
_journal_name_full 'Acta Crystallographica Section E'
_journal_page_first 1284
_journal_page_last 1290
_journal_paper_doi 10.1107/S2056989019010557
_journal_volume 75
_journal_year 2019
_chemical_formula_iupac '[Mn2 Br4 (C6 H7 N O)4 (H2 O)2]'
_chemical_formula_moiety 'C24 H32 Br4 Mn2 N4 O6'
_chemical_formula_sum 'C24 H32 Br4 Mn2 N4 O6'
_chemical_formula_weight 902.05
_chemical_name_systematic
;
Bis(\m-3-methylpyridine <i>N</i>-oxide)bis[aquadibromido(3-methylpyridine
<i>N</i>-oxide)manganese(II)]
;
_space_group_crystal_system triclinic
_space_group_IT_number 2
_space_group_name_Hall '-P 1'
_space_group_name_H-M_alt 'P -1'
_symmetry_space_group_name_Hall '-P 1'
_symmetry_space_group_name_H-M 'P -1'
_atom_sites_solution_hydrogens mixed
_atom_sites_solution_primary dual
_audit_creation_method
;
Olex2 1.2
(compiled 2018.05.29 svn.r3508 for OlexSys, GUI svn.r5506)
;
_cell_angle_alpha 111.980(7)
_cell_angle_beta 100.360(6)
_cell_angle_gamma 97.737(6)
_cell_formula_units_Z 1
_cell_length_a 7.6354(5)
_cell_length_b 9.9700(8)
_cell_length_c 11.8980(10)
_cell_measurement_reflns_used 4991
_cell_measurement_temperature 170
_cell_measurement_theta_max 33.1210
_cell_measurement_theta_min 2.2340
_cell_volume 805.71(12)
_computing_cell_refinement
;
CrysAlisPro (Rigaku Oxford Diffraction, 2018)
;
_computing_data_collection
;
CrysAlisPro (Rigaku Oxford Diffraction, 2018)
;
_computing_data_reduction
;
CrysAlisPro (Rigaku Oxford Diffraction, 2018)
;
_computing_molecular_graphics
;
<i>OLEX2</i> (Dolomanov <i>et al.</i>,  2009) and Mercury (Macrae <i>et
al.</i>,  2008)
;
_computing_publication_material
;
<i>OLEX2</i> (Dolomanov <i>et al.</i>,  2009)
;
_computing_structure_refinement
;
ShelXL (Sheldrick, 2015b)
;
_computing_structure_solution
;
ShelXT (Sheldrick, 2015a)
;
_diffrn_ambient_temperature 170
_diffrn_detector 'Rigaku XtaLAB area detector'
_diffrn_detector_area_resol_mean 13.6612
_diffrn_measured_fraction_theta_full 1.000
_diffrn_measured_fraction_theta_max 0.999
_diffrn_measurement_device 'abstract diffractometer'
_diffrn_measurement_device_type 'Rigaku XtaLAB mini'
_diffrn_measurement_method 'profile data from \w-scans'
_diffrn_radiation_monochromator 'Graphite Monochromator'
_diffrn_radiation_probe x-ray
_diffrn_radiation_type MoK\a
_diffrn_radiation_wavelength 0.71073
_diffrn_reflns_av_R_equivalents 0.0361
_diffrn_reflns_av_unetI/netI 0.0467
_diffrn_reflns_limit_h_max 9
_diffrn_reflns_limit_h_min -9
_diffrn_reflns_limit_k_max 12
_diffrn_reflns_limit_k_min -12
_diffrn_reflns_limit_l_max 15
_diffrn_reflns_limit_l_min -15
_diffrn_reflns_number 8460
_diffrn_reflns_theta_full 25.242
_diffrn_reflns_theta_max 27.483
_diffrn_reflns_theta_min 1.907
_diffrn_source 'fine-focus sealed X-ray tube'
_exptl_absorpt_coefficient_mu 5.785
_exptl_absorpt_correction_T_max 1.00000
_exptl_absorpt_correction_T_min 0.31906
_exptl_absorpt_correction_type multi-scan
_exptl_absorpt_process_details
;
(CrysAlisPro; Rigaku Oxford Diffraction, 2018)
;
_exptl_crystal_colour 'clear light yellow'
_exptl_crystal_density_diffrn 1.859
_exptl_crystal_density_method 'not measured'
_exptl_crystal_description plate
_exptl_crystal_F_000 442
_exptl_crystal_size_max 0.45
_exptl_crystal_size_mid 0.4
_exptl_crystal_size_min 0.2
_refine_diff_density_max 1.657
_refine_diff_density_min -0.844
_refine_ls_extinction_method none
_refine_ls_goodness_of_fit_ref 1.015
_refine_ls_hydrogen_treatment mixed
_refine_ls_matrix_type full
_refine_ls_number_parameters 191
_refine_ls_number_reflns 3672
_refine_ls_number_restraints 2
_refine_ls_restrained_S_all 1.015
_refine_ls_R_factor_all 0.0580
_refine_ls_R_factor_gt 0.0399
_refine_ls_shift/su_max 0.000
_refine_ls_shift/su_mean 0.000
_refine_ls_structure_factor_coef Fsqd
_refine_ls_weighting_details 'w=1/[\s^2^(Fo^2^)+(0.0461P)^2^+0.5922P] where P=(Fo^2^+2Fc^2^)/3'
_refine_ls_weighting_scheme calc
_refine_ls_wR_factor_gt 0.0900
_refine_ls_wR_factor_ref 0.0977
_reflns_number_gt 2875
_reflns_number_total 3672
_reflns_threshold_expression 'I > 2\s(I)'
_cod_data_source_file su5505sup1.cif
_cod_data_source_block III
_cod_database_code 2243039
_shelx_space_group_comment
;
The symmetry employed for this shelxl refinement is uniquely defined
by the following loop, which should always be used as a source of
symmetry information in preference to the above space-group names.
They are only intended as comments.
;
_shelx_estimated_absorpt_t_min 0.181
_shelx_estimated_absorpt_t_max 0.391

loop_
_space_group_symop_operation_xyz
'x, y, z'
'-x, -y, -z'

loop_
_atom_site_type_symbol
_atom_site_label
_atom_site_fract_x
_atom_site_fract_y
_atom_site_fract_z
_atom_site_U_iso_or_equiv
_atom_site_adp_type
_atom_site_calc_flag
_atom_site_occupancy
Br Br1 0.36280(5) 0.42105(5) 0.13651(4) 0.03458(13) Uani d 1
C C1 0.4906(7) 0.7816(7) 0.4116(5) 0.0544(14) Uani d 1
H H1 0.509132 0.827435 0.356286 0.065 Uiso calc 1
N N1 0.3196(5) 0.7177(4) 0.4046(3) 0.0383(9) Uani d 1
Mn Mn1 0.04801(8) 0.51611(7) 0.16098(5) 0.02659(16) Uani d 1
O O1 0.1816(4) 0.7175(4) 0.3187(3) 0.0418(8) Uani d 1
O O2 0.0827(3) 0.6326(3) 0.0380(3) 0.0295(6) Uani d 1
C C2 0.6381(7) 0.7822(7) 0.4963(5) 0.0606(16) Uani d 1
Br Br2 -0.07392(6) 0.33641(5) 0.25163(4) 0.03571(14) Uani d 1
N N2 0.1876(4) 0.7681(4) 0.0757(3) 0.0254(7) Uani d 1
C C3 0.6062(7) 0.7148(6) 0.5770(5) 0.0520(13) Uani d 1
H H3 0.705412 0.710037 0.635284 0.062 Uiso calc 1
O O3 -0.2115(4) 0.5986(4) 0.1560(3) 0.0360(7) Uani d 1
H H3A -0.304(4) 0.546(5) 0.159(4) 0.045(15) Uiso d 1
H H3B -0.237(7) 0.594(6) 0.082(3) 0.065(18) Uiso d 1
C C4 0.4293(7) 0.6553(6) 0.5712(5) 0.0489(12) Uani d 1
H H4 0.406617 0.612501 0.627790 0.059 Uiso calc 1
C C5 0.2857(6) 0.6573(5) 0.4846(4) 0.0391(10) Uani d 1
H H5 0.163976 0.616659 0.481113 0.047 Uiso calc 1
C C6 0.8283(9) 0.8554(11) 0.5025(7) 0.110(3) Uani d 1
H H6A 0.848206 0.962978 0.548807 0.165 Uiso calc 1
H H6B 0.841882 0.833305 0.417405 0.165 Uiso calc 1
H H6C 0.918146 0.817490 0.545184 0.165 Uiso calc 1
C C7 0.3693(5) 0.7876(4) 0.1021(4) 0.0287(9) Uani d 1
H H7 0.422698 0.704972 0.095217 0.034 Uiso calc 1
C C8 0.4801(5) 0.9247(5) 0.1391(4) 0.0317(9) Uani d 1
C C9 0.3993(6) 1.0418(5) 0.1454(4) 0.0369(10) Uani d 1
H H9 0.472406 1.136963 0.166642 0.044 Uiso calc 1
C C10 0.2119(6) 1.0206(5) 0.1206(5) 0.0425(11) Uani d 1
H H10 0.155519 1.101679 0.127690 0.051 Uiso calc 1
C C11 0.1069(6) 0.8811(5) 0.0856(4) 0.0376(10) Uani d 1
H H11 -0.022312 0.865462 0.068630 0.045 Uiso calc 1
C C12 0.6838(6) 0.9463(6) 0.1743(6) 0.0583(15) Uani d 1
H H12A 0.727982 0.988271 0.265702 0.087 Uiso calc 1
H H12B 0.739282 1.014307 0.142149 0.087 Uiso calc 1
H H12C 0.717356 0.850553 0.138142 0.087 Uiso calc 1

loop_
_atom_site_aniso_label
_atom_site_aniso_U_11
_atom_site_aniso_U_22
_atom_site_aniso_U_33
_atom_site_aniso_U_12
_atom_site_aniso_U_13
_atom_site_aniso_U_23
Br1 0.0214(2) 0.0436(3) 0.0499(3) 0.00744(18) 0.00730(17) 0.0319(2)
C1 0.044(3) 0.076(4) 0.044(3) -0.004(3) 0.009(2) 0.031(3)
N1 0.036(2) 0.043(2) 0.032(2) 0.0035(18) 0.0039(16) 0.0153(18)
Mn1 0.0209(3) 0.0312(3) 0.0304(3) -0.0003(2) 0.0023(2) 0.0195(3)
O1 0.0405(18) 0.0424(19) 0.0391(18) 0.0021(15) -0.0031(14) 0.0214(16)
O2 0.0230(13) 0.0309(15) 0.0352(16) -0.0048(12) 0.0013(11) 0.0207(13)
C2 0.041(3) 0.084(4) 0.044(3) 0.003(3) 0.006(2) 0.017(3)
Br2 0.0330(2) 0.0405(3) 0.0419(3) 0.00105(19) 0.00990(18) 0.0280(2)
N2 0.0225(16) 0.0287(18) 0.0282(17) 0.0018(14) 0.0054(13) 0.0169(15)
C3 0.046(3) 0.064(4) 0.035(3) 0.012(3) 0.002(2) 0.011(3)
O3 0.0261(16) 0.0437(19) 0.047(2) 0.0063(14) 0.0113(14) 0.0273(17)
C4 0.051(3) 0.057(3) 0.039(3) 0.009(3) 0.008(2) 0.022(3)
C5 0.041(2) 0.043(3) 0.032(2) 0.003(2) 0.0093(19) 0.015(2)
C6 0.043(4) 0.180(9) 0.095(6) -0.025(5) 0.007(3) 0.064(6)
C7 0.0226(19) 0.025(2) 0.040(2) 0.0041(17) 0.0054(17) 0.0168(19)
C8 0.028(2) 0.029(2) 0.040(2) 0.0042(18) 0.0103(18) 0.017(2)
C9 0.044(3) 0.026(2) 0.037(2) 0.000(2) 0.006(2) 0.014(2)
C10 0.045(3) 0.028(2) 0.055(3) 0.013(2) 0.005(2) 0.019(2)
C11 0.029(2) 0.043(3) 0.048(3) 0.016(2) 0.0118(19) 0.023(2)
C12 0.029(2) 0.048(3) 0.100(5) 0.002(2) 0.017(3) 0.034(3)

loop_
_atom_type_symbol
_atom_type_description
_atom_type_scat_dispersion_real
_atom_type_scat_dispersion_imag
_atom_type_scat_source
C C 0.0033 0.0016 'International Tables Vol C Tables 4.2.6.8 and 6.1.1.4'
H H 0.0000 0.0000 'International Tables Vol C Tables 4.2.6.8 and 6.1.1.4'
Br Br -0.2901 2.4595 'International Tables Vol C Tables 4.2.6.8 and 6.1.1.4'
Mn Mn 0.3368 0.7283 'International Tables Vol C Tables 4.2.6.8 and 6.1.1.4'
N N 0.0061 0.0033 'International Tables Vol C Tables 4.2.6.8 and 6.1.1.4'
O O 0.0106 0.0060 'International Tables Vol C Tables 4.2.6.8 and 6.1.1.4'

loop_
_geom_angle_atom_site_label_1
_geom_angle_atom_site_label_2
_geom_angle_atom_site_label_3
_geom_angle_site_symmetry_1
_geom_angle_site_symmetry_3
_geom_angle
N1 C1 H1 . . 119.2
N1 C1 C2 . . 121.6(5)
C2 C1 H1 . . 119.2
O1 N1 C1 . . 119.2(4)
O1 N1 C5 . . 119.5(4)
C5 N1 C1 . . 121.3(4)
O1 Mn1 Br1 . . 93.86(9)
O1 Mn1 O2 . 2_565 157.76(11)
O1 Mn1 O2 . . 88.94(11)
O1 Mn1 Br2 . . 105.48(9)
O1 Mn1 O3 . . 88.95(12)
O2 Mn1 Br1 . . 91.19(7)
O2 Mn1 Br1 2_565 . 89.84(8)
O2 Mn1 O2 . 2_565 69.05(11)
O2 Mn1 Br2 2_565 . 95.91(7)
O2 Mn1 Br2 . . 163.39(7)
O2 Mn1 O3 . . 81.25(11)
O2 Mn1 O3 2_565 . 84.75(11)
Br2 Mn1 Br1 . . 95.91(2)
O3 Mn1 Br1 . . 171.89(8)
O3 Mn1 Br2 . . 90.65(8)
N1 O1 Mn1 . . 119.7(3)
Mn1 O2 Mn1 . 2_565 110.95(11)
N2 O2 Mn1 . 2_565 123.8(2)
N2 O2 Mn1 . . 124.7(2)
C1 C2 C3 . . 117.8(5)
C1 C2 C6 . . 120.5(6)
C3 C2 C6 . . 121.7(5)
C7 N2 O2 . . 119.9(3)
C11 N2 O2 . . 118.7(3)
C11 N2 C7 . . 121.5(4)
C2 C3 H3 . . 120.3
C4 C3 C2 . . 119.4(5)
C4 C3 H3 . . 120.3
Mn1 O3 H3A . . 118(3)
Mn1 O3 H3B . . 101(4)
H3A O3 H3B . . 104(5)
C3 C4 H4 . . 119.7
C5 C4 C3 . . 120.7(5)
C5 C4 H4 . . 119.7
N1 C5 C4 . . 119.1(4)
N1 C5 H5 . . 120.4
C4 C5 H5 . . 120.4
C2 C6 H6A . . 109.5
C2 C6 H6B . . 109.5
C2 C6 H6C . . 109.5
H6A C6 H6B . . 109.5
H6A C6 H6C . . 109.5
H6B C6 H6C . . 109.5
N2 C7 H7 . . 119.4
N2 C7 C8 . . 121.2(4)
C8 C7 H7 . . 119.4
C7 C8 C9 . . 118.3(4)
C7 C8 C12 . . 120.6(4)
C9 C8 C12 . . 121.1(4)
C8 C9 H9 . . 120.1
C8 C9 C10 . . 119.8(4)
C10 C9 H9 . . 120.1
C9 C10 H10 . . 120.2
C11 C10 C9 . . 119.6(4)
C11 C10 H10 . . 120.2
N2 C11 C10 . . 119.6(4)
N2 C11 H11 . . 120.2
C10 C11 H11 . . 120.2
C8 C12 H12A . . 109.5
C8 C12 H12B . . 109.5
C8 C12 H12C . . 109.5
H12A C12 H12B . . 109.5
H12A C12 H12C . . 109.5
H12B C12 H12C . . 109.5

loop_
_geom_bond_atom_site_label_1
_geom_bond_atom_site_label_2
_geom_bond_site_symmetry_2
_geom_bond_distance
Mn1 Br1 . 2.7237(7)
C1 H1 . 0.9500
C1 N1 . 1.347(6)
C1 C2 . 1.368(7)
N1 O1 . 1.328(4)
N1 C5 . 1.346(6)
Mn1 O1 . 2.129(3)
Mn1 O2 . 2.211(3)
Mn1 O2 2_565 2.219(3)
Mn1 Br2 . 2.5687(7)
Mn1 O3 . 2.245(3)
O2 N2 . 1.339(4)
C2 C3 . 1.399(8)
C2 C6 . 1.511(8)
N2 C7 . 1.336(5)
N2 C11 . 1.332(5)
C3 H3 . 0.9500
C3 C4 . 1.379(7)
O3 H3A . 0.834(19)
O3 H3B . 0.844(19)
C4 H4 . 0.9500
C4 C5 . 1.370(6)
C5 H5 . 0.9500
C6 H6A . 0.9800
C6 H6B . 0.9800
C6 H6C . 0.9800
C7 H7 . 0.9500
C7 C8 . 1.372(6)
C8 C9 . 1.377(6)
C8 C12 . 1.499(6)
C9 H9 . 0.9500
C9 C10 . 1.377(6)
C10 H10 . 0.9500
C10 C11 . 1.377(6)
C11 H11 . 0.9500
C12 H12A . 0.9800
C12 H12B . 0.9800
C12 H12C . 0.9800

loop_
_geom_hbond_atom_site_label_D
_geom_hbond_atom_site_label_H
_geom_hbond_atom_site_label_A
_geom_hbond_site_symmetry_A
_geom_hbond_distance_DH
_geom_hbond_distance_HA
_geom_hbond_distance_DA
_geom_hbond_angle_DHA
_geom_hbond_publ_flag
O3 H3A Br1 1_455 0.83(2) 2.60(2) 3.410(3) 164(4) yes
O3 H3B Br1 2_565 0.84(2) 2.55(2) 3.386(3) 172(5) yes

_cod_database_fobs_code 2243039
